data_2007128
loop_
_publ_author_name
'Krief, Alain'
'Ollevier, Thierry'
'Swinnen, Dominique'
'Norberg, Bernadette'
'Baudoux, Guy'
'Evrard, Guy'

_publ_section_title
;
 Synthesis and Absolute Structure Determination of Camphanoate
 Derivatives of Five Bicyclo[3.1.0]hexane Compounds
;
_journal_issue 3
_journal_name_full 'Acta Crystallographica Section C'
_journal_page_first 392
_journal_page_last 398
_journal_paper_doi 10.1107/S0108270197013929
_journal_volume 54
_journal_year 1998
_chemical_formula_moiety 'C20 H28 O6'
_chemical_formula_sum 'C20 H28 O6'
_chemical_formula_weight 364.42
_chemical_name_systematic
;
((1R,2S,4R,5S)-exo-2-acetoxy-3,3-dimethylbicyclo[3.1.0]hexan-exo-4-yl)
camphanoate
;
_space_group_IT_number 4
_symmetry_cell_setting monoclinic
_symmetry_space_group_name_Hall 'P 2yb'
_symmetry_space_group_name_H-M 'P 1 21 1'
_cell_angle_alpha 90.00
_cell_angle_beta 102.487(4)
_cell_angle_gamma 90.00
_cell_formula_units_Z 2
_cell_length_a 11.5461(11)
_cell_length_b 12.2484(7)
_cell_length_c 7.169(5)
_cell_measurement_reflns_used 25
_cell_measurement_temperature 292(2)
_cell_measurement_theta_max 50
_cell_measurement_theta_min 40
_cell_volume 989.9(7)
_computing_cell_refinement 'CAD-4 EXPRESS'
_computing_data_collection 'CAD-4 EXPRESS (Enraf-Nonius, 1992)'
_computing_data_reduction 'NONIUS93 (Baudoux & Evrard, 1993)'
_computing_molecular_graphics 'PLATON (Spek, 1990)'
_computing_publication_material SHELXL97
_computing_structure_refinement 'SHELXL97 (Sheldrick, 1997)'
_computing_structure_solution 'SIR92 (Altomare, Cascarano, Giacovazzo & Guagliardi, 1993)'
_diffrn_ambient_temperature 292(2)
_diffrn_measured_fraction_theta_full 0.999
_diffrn_measured_fraction_theta_max 0.999
_diffrn_measurement_device_type 'Enraf-Nonius CAD-4'
_diffrn_measurement_method '\w/2\q scans'
_diffrn_radiation_monochromator graphite
_diffrn_radiation_source 'fine-focus sealed tube'
_diffrn_radiation_type CuK\a
_diffrn_radiation_wavelength 1.54178
_diffrn_reflns_av_R_equivalents 0.0255
_diffrn_reflns_av_sigmaI/netI 0.0228
_diffrn_reflns_limit_h_max 13
_diffrn_reflns_limit_h_min -14
_diffrn_reflns_limit_k_max 15
_diffrn_reflns_limit_k_min -13
_diffrn_reflns_limit_l_max 8
_diffrn_reflns_limit_l_min 0
_diffrn_reflns_number 3350
_diffrn_reflns_theta_full 71.89
_diffrn_reflns_theta_max 71.89
_diffrn_reflns_theta_min 3.92
_diffrn_standards_decay_% 4.0
_diffrn_standards_interval_time 60
_diffrn_standards_number 3
_exptl_absorpt_coefficient_mu 0.735
_exptl_absorpt_correction_type none
_exptl_crystal_colour 'transparent colourless'
_exptl_crystal_density_diffrn 1.223
_exptl_crystal_density_method 'not measured'
_exptl_crystal_description 'trigonal prism'
_exptl_crystal_F_000 392
_exptl_crystal_size_max 0.30
_exptl_crystal_size_mid 0.30
_exptl_crystal_size_min 0.30
_refine_diff_density_max 0.238
_refine_diff_density_min -0.336
_refine_ls_abs_structure_details 'Flack (1983) parameter = -0.03(18)'
_refine_ls_abs_structure_Flack -0.03(18)
_refine_ls_extinction_method none
_refine_ls_goodness_of_fit_ref 1.084
_refine_ls_hydrogen_treatment H_atoms:_see_text_below
_refine_ls_matrix_type full
_refine_ls_number_parameters 234
_refine_ls_number_reflns 3207
_refine_ls_number_restraints 0
_refine_ls_restrained_S_all 1.084
_refine_ls_R_factor_all 0.0438
_refine_ls_R_factor_gt 0.0430
_refine_ls_shift/su_max 0.000
_refine_ls_shift/su_mean 0.000
_refine_ls_structure_factor_coef Fsqd
_refine_ls_weighting_details 'w = 1/[\s^2^(Fo^2^)+(0.0772P)^2^+0.0068P] where P=(Fo^2^+2Fc^2^)/3'
_refine_ls_weighting_scheme calc
_refine_ls_wR_factor_ref 0.1088
_reflns_number_gt 3076
_reflns_number_total 3207
_reflns_threshold_expression I>2sigma(I)
_cod_data_source_file sk1154.cif
_cod_data_source_block I
_cod_depositor_comments
;
The following automatic conversions were performed:

'_refine_ls_weighting_scheme' value 'calc w =
1/[\s^2^(Fo^2^)+(0.0772P)^2^+0.0068P] where P=(Fo^2^+2Fc^2^)/3' was
changed to 'calc'. New tag '_refine_ls_weighting_details' was
created. The value of the new tag was set to 'w =
1/[\s^2^(Fo^2^)+(0.0772P)^2^+0.0068P] where P=(Fo^2^+2Fc^2^)/3'.

Automatic conversion script
Id: cif_fix_values 3143 2015-03-26 13:38:13Z robertas 
;
_cod_original_sg_symbol_Hall 'P 2y1'
_cod_original_sg_symbol_H-M 'P 21'
_cod_database_code 2007128

loop_
_symmetry_equiv_pos_as_xyz
'x, y, z'
'-x, y+1/2, -z'

loop_
_atom_site_label
_atom_site_fract_x
_atom_site_fract_y
_atom_site_fract_z
_atom_site_U_iso_or_equiv
_atom_site_adp_type
_atom_site_calc_flag
_atom_site_refinement_flags
_atom_site_occupancy
_atom_site_disorder_assembly
_atom_site_disorder_group
_atom_site_type_symbol
O1 .64579(12) .4507 .7179(2) .0558(3) Uani d . 1 . . O
O2 .48641(18) .5555(2) .7045(4) .1058(8) Uani d . 1 . . O
O3 .87876(11) .33479(17) .9885(2) .0535(3) Uani d . 1 . . O
O4 .99916(13) .19993(17) 1.1266(2) .0618(4) Uani d . 1 . . O
O5 1.18168(10) .27509(17) .9880(2) .0542(3) Uani d . 1 . . O
O6 1.34100(13) .2615(2) .8587(3) .0834(6) Uani d . 1 . . O
C1 .62192(19) .2609(2) .7455(3) .0563(5) Uani d . 1 . . C
H1 .6137 .2561 .6068 .068 Uiso calc R 1 . . H
C2 .60232(17) .3692(2) .8318(3) .0511(4) Uani d . 1 . . C
H2 .5183 .3807 .8318 .061 Uiso calc R 1 . . H
C3 .68013(17) .3704(2) 1.0388(3) .0510(4) Uani d . 1 . . C
C4 .77493(16) .2816(2) 1.0354(3) .0495(4) Uani d . 1 . . C
H4 .7958 .2427 1.1575 .059 Uiso calc R 1 . . H
C5 .72702(18) .2055(2) .8747(3) .0553(5) Uani d . 1 . . C
H5 .7834 .1660 .8151 .066 Uiso calc R 1 . . H
C6 .60432(19) .1598(2) .8537(4) .0637(5) Uani d . 1 . . C
H6A .5858 .0927 .7817 .076 Uiso calc R 1 . . H
H6B .5662 .1676 .9609 .076 Uiso calc R 1 . . H
C7 .6060(2) .3407(3) 1.1868(3) .0714(6) Uani d . 1 . . C
H7A .5698 .2705 1.1563 .107 Uiso calc R 1 . . H
H7B .5455 .3948 1.1842 .107 Uiso calc R 1 . . H
H7C .6567 .3383 1.3120 .107 Uiso calc R 1 . . H
C8 .7351(2) .4837(2) 1.0951(3) .0660(6) Uani d . 1 . . C
H8A .6730 .5358 1.0952 .099 Uiso calc R 1 . . H
H8B .7809 .5058 1.0047 .099 Uiso calc R 1 . . H
H8C .7855 .4799 1.2203 .099 Uiso calc R 1 . . H
C9 .5822(2) .5422(2) .6734(3) .0621(5) Uani d . 1 . . C
C10 .6495(3) .6244(3) .5860(4) .0812(8) Uani d . 1 . . C
H10A .7248 .5943 .5764 .122 Uiso calc R 1 . . H
H10B .6621 .6886 .6645 .122 Uiso calc R 1 . . H
H10C .6052 .6432 .4609 .122 Uiso calc R 1 . . H
C11 .98159(15) .28102(19) 1.0296(2) .0435(4) Uani d . 1 . . C
C12 1.07013(15) .33454(19) .9341(3) .0424(4) Uani d . 1 . . C
C13 1.1011(2) .4545(2) .9800(3) .0585(5) Uani d . 1 . . C
H13A 1.1489 .4630 1.1082 .070 Uiso calc R 1 . . H
H13B 1.0303 .4990 .9662 .070 Uiso calc R 1 . . H
C14 1.1724(2) .4832(2) .8270(3) .0590(5) Uani d . 1 . . C
H14A 1.2530 .5042 .8860 .071 Uiso calc R 1 . . H
H14B 1.1349 .5422 .7457 .071 Uiso calc R 1 . . H
C15 1.17054(16) .37598(19) .7120(3) .0491(4) Uani d . 1 . . C
C16 1.24423(17) .2986(2) .8514(3) .0572(5) Uani d . 1 . . C
C17 1.2084(2) .3877(3) .5235(4) .0724(6) Uani d . 1 . . C
H17A 1.1570 .4385 .4435 .109 Uiso calc R 1 . . H
H17B 1.2038 .3180 .4612 .109 Uiso calc R 1 . . H
H17C 1.2886 .4141 .5464 .109 Uiso calc R 1 . . H
C18 1.04596(15) .3294(2) .7128(2) .0469(4) Uani d . 1 . . C
C19 .9440(2) .4007(3) .6080(3) .0747(7) Uani d . 1 . . C
H19A .9552 .4743 .6547 .112 Uiso calc R 1 . . H
H19B .8703 .3729 .6297 .112 Uiso calc R 1 . . H
H19C .9424 .3998 .4735 .112 Uiso calc R 1 . . H
C20 1.0276(2) .2121(2) .6372(3) .0697(6) Uani d . 1 . . C
H20A 1.0914 .1669 .7031 .104 Uiso calc R 1 . . H
H20B 1.0263 .2115 .5028 .104 Uiso calc R 1 . . H
H20C .9537 .1845 .6583 .104 Uiso calc R 1 . . H

loop_
_atom_site_aniso_label
_atom_site_aniso_U_11
_atom_site_aniso_U_22
_atom_site_aniso_U_33
_atom_site_aniso_U_12
_atom_site_aniso_U_13
_atom_site_aniso_U_23
O1 .0503(7) .0517(7) .0676(8) .0056(6) .0177(6) .0188(6)
O2 .0751(13) .0757(13) .174(2) .0235(11) .0425(13) .0384(14)
O3 .0425(6) .0449(7) .0732(8) .0006(5) .0127(6) .0180(6)
O4 .0571(8) .0522(8) .0753(9) .0061(7) .0126(6) .0223(7)
O5 .0381(6) .0551(7) .0650(8) .0005(6) .0013(5) .0125(7)
O6 .0439(8) .0784(12) .1291(15) .0101(8) .0211(9) .0181(11)
C1 .0576(11) .0521(11) .0586(10) -.0061(9) .0110(9) .0062(9)
C2 .0448(9) .0515(10) .0584(10) .0014(8) .0144(8) .0133(8)
C3 .0490(9) .0518(11) .0529(10) .0015(8) .0123(8) .0063(8)
C4 .0434(9) .0466(9) .0587(10) -.0024(8) .0116(7) .0114(8)
C5 .0523(10) .0420(10) .0738(12) .0002(8) .0183(9) .0041(9)
C6 .0591(12) .0487(11) .0819(14) -.0109(9) .0125(11) .0031(10)
C7 .0708(14) .0848(17) .0657(13) .0044(13) .0305(11) .0119(12)
C8 .0745(14) .0532(12) .0682(13) .0032(10) .0106(11) -.0050(10)
C9 .0581(12) .0519(11) .0721(13) .0017(9) .0044(10) .0138(10)
C10 .0937(18) .0611(15) .0844(17) -.0060(13) .0095(14) .0289(13)
C11 .0430(8) .0379(8) .0468(8) -.0020(7) .0034(6) -.0001(7)
C12 .0410(8) .0355(8) .0477(8) .0011(7) .0031(6) -.0002(7)
C13 .0787(13) .0415(10) .0610(10) -.0132(10) .0274(10) -.0102(9)
C14 .0743(13) .0404(9) .0679(12) -.0105(9) .0275(10) -.0026(9)
C15 .0506(10) .0439(10) .0545(10) -.0007(8) .0156(8) -.0020(8)
C16 .0412(9) .0532(11) .0770(13) -.0013(8) .0123(8) .0040(10)
C17 .0792(15) .0784(16) .0677(13) .0026(13) .0338(11) -.0005(12)
C18 .0450(9) .0479(9) .0459(9) .0011(8) .0061(7) -.0003(8)
C19 .0567(12) .1050(19) .0587(12) .0172(12) .0042(9) .0287(13)
C20 .0733(14) .0668(14) .0703(13) -.0183(12) .0187(11) -.0275(12)

loop_
_atom_type_symbol
_atom_type_description
_atom_type_scat_dispersion_real
_atom_type_scat_dispersion_imag
_atom_type_scat_source
C C 0.0181 0.0091 'International Tables Vol C Tables 4.2.6.8 and 6.1.1.4'
H H 0.0000 0.0000 'International Tables Vol C Tables 4.2.6.8 and 6.1.1.4'
O O 0.0492 0.0322 'International Tables Vol C Tables 4.2.6.8 and 6.1.1.4'

loop_
_geom_angle_atom_site_label_1
_geom_angle_atom_site_label_2
_geom_angle_atom_site_label_3
_geom_angle
C6 C1 C2 117.90(18)
C6 C1 C5 59.67(14)
C2 C1 C5 108.39(17)
C6 C1 H1 118.8
C2 C1 H1 118.8
C5 C1 H1 118.8
O1 C2 C1 106.00(15)
O1 C2 C3 109.39(16)
C1 C2 C3 107.04(16)
O1 C2 H2 111.4
C1 C2 H2 111.4
C3 C2 H2 111.4
C7 C3 C8 106.9(2)
C7 C3 C4 110.15(17)
C8 C3 C4 112.60(17)
C7 C3 C2 111.17(17)
C8 C3 C2 112.13(17)
C4 C3 C2 104.00(16)
O3 C4 C5 106.58(16)
O3 C4 C3 107.91(15)
C5 C4 C3 107.81(15)
O3 C4 H4 111.4
C5 C4 H4 111.4
C3 C4 H4 111.4
C4 C5 C6 119.66(18)
C4 C5 C1 107.83(17)
C6 C5 C1 59.50(13)
C4 C5 H5 118.3
C6 C5 H5 118.3
C1 C5 H5 118.3
C1 C6 C5 60.83(14)
C1 C6 H6A 117.7
C5 C6 H6A 117.7
C1 C6 H6B 117.7
C5 C6 H6B 117.7
H6A C6 H6B 114.8
C3 C7 H7A 109.5
C3 C7 H7B 109.5
H7A C7 H7B 109.5
C3 C7 H7C 109.5
H7A C7 H7C 109.5
H7B C7 H7C 109.5
C3 C8 H8A 109.5
C3 C8 H8B 109.5
H8A C8 H8B 109.5
C3 C8 H8C 109.5
H8A C8 H8C 109.5
H8B C8 H8C 109.5
O2 C9 O1 123.8(2)
O2 C9 C10 125.4(2)
O1 C9 C10 110.8(2)
C9 C10 H10A 109.5
C9 C10 H10B 109.5
H10A C10 H10B 109.5
C9 C10 H10C 109.5
H10A C10 H10C 109.5
H10B C10 H10C 109.5
C9 O1 C2 118.18(16)
C11 O3 C4 117.55(14)
O4 C11 O3 124.46(17)
O4 C11 C12 125.32(17)
O3 C11 C12 110.20(15)
O5 C12 C11 108.14(14)
O5 C12 C13 105.70(15)
C11 C12 C13 118.17(16)
O5 C12 C18 101.79(14)
C11 C12 C18 117.38(14)
C13 C12 C18 103.93(16)
C12 C13 C14 101.61(15)
C12 C13 H13A 111.4
C14 C13 H13A 111.4
C12 C13 H13B 111.4
C14 C13 H13B 111.4
H13A C13 H13B 109.3
C13 C14 C15 103.66(16)
C13 C14 H14A 111.0
C15 C14 H14A 111.0
C13 C14 H14B 111.0
C15 C14 H14B 111.0
H14A C14 H14B 109.0
C16 C15 C17 114.98(18)
C16 C15 C18 99.08(15)
C17 C15 C18 119.11(18)
C16 C15 C14 103.90(17)
C17 C15 C14 114.92(18)
C18 C15 C14 102.49(15)
O6 C16 O5 121.5(2)
O6 C16 C15 131.1(2)
O5 C16 C15 107.37(16)
C15 C17 H17A 109.5
C15 C17 H17B 109.5
H17A C17 H17B 109.5
C15 C17 H17C 109.5
H17A C17 H17C 109.5
H17B C17 H17C 109.5
C19 C18 C20 109.2(2)
C19 C18 C15 113.90(18)
C20 C18 C15 113.62(17)
C19 C18 C12 115.44(17)
C20 C18 C12 112.33(17)
C15 C18 C12 91.57(13)
C18 C19 H19A 109.5
C18 C19 H19B 109.5
H19A C19 H19B 109.5
C18 C19 H19C 109.5
H19A C19 H19C 109.5
H19B C19 H19C 109.5
C18 C20 H20A 109.5
C18 C20 H20B 109.5
H20A C20 H20B 109.5
C18 C20 H20C 109.5
H20A C20 H20C 109.5
H20B C20 H20C 109.5
C16 O5 C12 106.17(14)

loop_
_geom_bond_atom_site_label_1
_geom_bond_atom_site_label_2
_geom_bond_site_symmetry_2
_geom_bond_distance
_geom_bond_publ_flag
C1 C6 . 1.498(3) ?
C1 C2 . 1.501(3) ?
C1 C5 . 1.518(3) ?
C1 H1 . .9800 ?
C2 O1 . 1.446(2) ?
C2 C3 . 1.560(3) ?
C2 H2 . .9800 ?
C3 C7 . 1.543(3) ?
C3 C8 . 1.542(3) ?
C3 C4 . 1.547(3) ?
C4 O3 . 1.466(2) ?
C4 C5 . 1.492(3) ?
C4 H4 . .9800 ?
C5 C6 . 1.500(3) ?
C5 H5 . .9800 ?
C6 H6A . .9700 ?
C6 H6B . .9700 ?
C7 H7A . .9600 ?
C7 H7B . .9600 ?
C7 H7C . .9600 ?
C8 H8A . .9600 ?
C8 H8B . .9600 ?
C8 H8C . .9600 ?
C9 O2 . 1.185(3) ?
C9 O1 . 1.340(3) ?
C9 C10 . 1.490(3) ?
C10 H10A . .9600 ?
C10 H10B . .9600 ?
C10 H10C . .9600 ?
O3 C11 . 1.334(2) ?
C11 O4 . 1.204(2) ?
C11 C12 . 1.499(3) ?
C12 O5 . 1.457(2) ?
C12 C13 . 1.531(3) ?
C12 C18 . 1.551(3) ?
C13 C14 . 1.548(3) ?
C13 H13A . .9700 ?
C13 H13B . .9700 ?
C14 C15 . 1.549(3) ?
C14 H14A . .9700 ?
C14 H14B . .9700 ?
C15 C16 . 1.502(3) ?
C15 C17 . 1.514(3) ?
C15 C18 . 1.549(3) ?
C16 O6 . 1.196(3) ?
C16 O5 . 1.367(3) ?
C17 H17A . .9600 ?
C17 H17B . .9600 ?
C17 H17C . .9600 ?
C18 C19 . 1.527(3) ?
C18 C20 . 1.534(3) ?
C19 H19A . .9600 ?
C19 H19B . .9600 ?
C19 H19C . .9600 ?
C20 H20A . .9600 ?
C20 H20B . .9600 ?
C20 H20C . .9600 ?

loop_
_geom_torsion_atom_site_label_1
_geom_torsion_atom_site_label_2
_geom_torsion_atom_site_label_3
_geom_torsion_atom_site_label_4
_geom_torsion
_geom_torsion_publ_flag
C6 C1 C2 O1 169.80(18) ?
C5 C1 C2 O1 105.02(18) ?
C6 C1 C2 C3 53.1(2) ?
C5 C1 C2 C3 -11.7(2) yes
O1 C2 C3 C7 147.56(18) ?
C1 C2 C3 C7 -98.0(2) ?
O1 C2 C3 C8 28.0(2) ?
C1 C2 C3 C8 142.43(18) ?
O1 C2 C3 C4 -93.93(18) ?
C1 C2 C3 C4 20.5(2) yes
C7 C3 C4 O3 -148.15(18) ?
C8 C3 C4 O3 -29.0(2) ?
C2 C3 C4 O3 92.64(17) ?
C7 C3 C4 C5 97.1(2) ?
C8 C3 C4 C5 -143.74(17) ?
C2 C3 C4 C5 -22.1(2) yes
O3 C4 C5 C6 -164.59(17) ?
C3 C4 C5 C6 -49.0(2) ?
O3 C4 C5 C1 -100.08(17) ?
C3 C4 C5 C1 15.6(2) yes
C6 C1 C5 C4 -114.5(2) ?
C2 C1 C5 C4 -2.3(2) yes
C2 C1 C5 C6 112.14(19) ?
C2 C1 C6 C5 -96.0(2) ?
C4 C5 C6 C1 94.2(2) ?
O2 C9 O1 C2 -8.2(4) ?
C10 C9 O1 C2 170.14(19) ?
C1 C2 O1 C9 138.48(19) ?
C3 C2 O1 C9 -106.4(2) ?
C5 C4 O3 C11 -82.85(19) ?
C3 C4 O3 C11 161.58(16) ?
C4 O3 C11 O4 -11.3(3) ?
C4 O3 C11 C12 167.34(15) ?
O4 C11 C12 O5 -3.1(2) ?
O3 C11 C12 O5 178.26(14) ?
O4 C11 C12 C13 -123.0(2) ?
O3 C11 C12 C13 58.4(2) ?
O4 C11 C12 C18 111.2(2) ?
O3 C11 C12 C18 -67.4(2) ?
O5 C12 C13 C14 69.64(19) ?
C11 C12 C13 C14 -169.21(17) ?
C18 C12 C13 C14 -37.1(2) ?
C12 C13 C14 C15 1.0(2) ?
C13 C14 C15 C16 -67.5(2) ?
C13 C14 C15 C17 166.0(2) ?
C13 C14 C15 C18 35.2(2) ?
C17 C15 C16 O6 17.7(4) ?
C18 C15 C16 O6 145.9(3) ?
C14 C15 C16 O6 -108.7(3) ?
C17 C15 C16 O5 -164.16(19) ?
C18 C15 C16 O5 -36.0(2) ?
C14 C15 C16 O5 69.38(19) ?
C16 C15 C18 C19 170.64(19) ?
C17 C15 C18 C19 -64.0(3) ?
C14 C15 C18 C19 64.1(2) ?
C16 C15 C18 C20 -63.5(2) ?
C17 C15 C18 C20 61.9(3) ?
C14 C15 C18 C20 -170.00(17) ?
C16 C15 C18 C12 51.81(16) ?
C17 C15 C18 C12 177.16(19) ?
C14 C15 C18 C12 -54.72(16) ?
O5 C12 C18 C19 -170.50(18) ?
C11 C12 C18 C19 71.7(2) ?
C13 C12 C18 C19 -60.8(2) ?
O5 C12 C18 C20 63.41(19) ?
C11 C12 C18 C20 -54.4(2) ?
C13 C12 C18 C20 173.07(17) ?
O5 C12 C18 C15 -52.99(15) ?
C11 C12 C18 C15 -170.78(16) ?
C13 C12 C18 C15 56.67(16) ?
O6 C16 O5 C12 179.4(2) ?
C15 C16 O5 C12 1.1(2) ?
C11 C12 O5 C16 158.75(16) ?
C13 C12 O5 C16 -73.79(19) ?
C18 C12 O5 C16 34.51(18) ?

loop_
_cod_related_entry_id
_cod_related_entry_database
_cod_related_entry_code
1 ChemSpider 21186034
